data_4003167
loop_
_publ_author_name
'Yao, Qingxia'
'Bermejo G\'omez, Antonio'
'Su, Jie'
'Pascanu, Vlad'
'Yun, Yifeng'
'Zheng, Haoquan'
'Chen, Hong'
'Liu, Leifeng'
'Abdelhamid, Hani Nasser'
'Mart\'in-Matute, Bel\'en'
'Zou, Xiaodong'

_publ_section_title
;
 Series of Highly Stable Isoreticular Lanthanide Metal--Organic Frameworks
 with Expanding Pore Size and Tunable Luminescent Properties
;
_journal_issue 15
_journal_name_full 'Chemistry of Materials'
_journal_page_first 5332
_journal_paper_doi 10.1021/acs.chemmater.5b01711
_journal_volume 27
_journal_year 2015
_chemical_formula_sum 'C21 H12 La N O7'
_chemical_formula_weight 529.23
_space_group_IT_number 155
_space_group_name_Hall 'R 3 2"'
_space_group_name_H-M_alt 'R 3 2 :H'
_symmetry_cell_setting trigonal
_symmetry_space_group_name_H-M 'R 3 2 :H'
_atom_sites_solution_hydrogens geom
_atom_sites_solution_primary direct
_atom_sites_solution_secondary difmap
_audit_creation_method SHELXL-97
_cell_angle_alpha 90.00
_cell_angle_beta 90.00
_cell_angle_gamma 120.00
_cell_formula_units_Z 9
_cell_length_a 24.1719(12)
_cell_length_b 24.1719(12)
_cell_length_c 13.0110(12)
_cell_measurement_reflns_used 1438
_cell_measurement_temperature 298(2)
_cell_measurement_theta_max 28.6604
_cell_measurement_theta_min 3.2727
_cell_volume 6583.6(8)
_computing_structure_refinement 'SHELXL-97 (Sheldrick, 1997)'
_computing_structure_solution 'SHELXS-97 (Sheldrick, 1997)'
_diffrn_ambient_temperature 298(2)
_diffrn_measured_fraction_theta_full 0.996
_diffrn_measured_fraction_theta_max 0.896
_diffrn_radiation_monochromator graphite
_diffrn_radiation_source 'fine-focus sealed tube'
_diffrn_radiation_type MoK\a
_diffrn_radiation_wavelength 0.71073
_diffrn_reflns_av_R_equivalents 0.0673
_diffrn_reflns_av_sigmaI/netI 0.1482
_diffrn_reflns_limit_h_max 16
_diffrn_reflns_limit_h_min -32
_diffrn_reflns_limit_k_max 32
_diffrn_reflns_limit_k_min 0
_diffrn_reflns_limit_l_max 17
_diffrn_reflns_limit_l_min 0
_diffrn_reflns_number 5105
_diffrn_reflns_theta_full 25.00
_diffrn_reflns_theta_max 28.72
_diffrn_reflns_theta_min 3.28
_exptl_absorpt_coefficient_mu 1.490
_exptl_absorpt_correction_T_max 1.00000
_exptl_absorpt_correction_T_min 0.82974
_exptl_absorpt_correction_type multi-scan
_exptl_crystal_colour colorless
_exptl_crystal_density_diffrn 1.201
_exptl_crystal_density_method 'not measured'
_exptl_crystal_description prism
_exptl_crystal_F_000 2322
_exptl_crystal_size_max 0.25
_exptl_crystal_size_mid 0.2
_exptl_crystal_size_min 0.18
_platon_squeeze_details
;
;
_refine_diff_density_max 1.818
_refine_diff_density_min -0.989
_refine_diff_density_rms 0.128
_refine_ls_abs_structure_details 'Flack H D (1983), Acta Cryst. A39, 876-881'
_refine_ls_abs_structure_Flack -0.02(4)
_refine_ls_extinction_method none
_refine_ls_goodness_of_fit_ref 0.990
_refine_ls_hydrogen_treatment constr
_refine_ls_matrix_type full
_refine_ls_number_parameters 127
_refine_ls_number_reflns 3245
_refine_ls_number_restraints 3
_refine_ls_restrained_S_all 0.990
_refine_ls_R_factor_all 0.0911
_refine_ls_R_factor_gt 0.0648
_refine_ls_shift/su_max 0.021
_refine_ls_shift/su_mean 0.005
_refine_ls_structure_factor_coef Fsqd
_refine_ls_weighting_details 'calc w=1/[\s^2^(Fo^2^)+(0.0250P)^2^+0.0000P] where P=(Fo^2^+2Fc^2^)/3'
_refine_ls_weighting_scheme calc
_refine_ls_wR_factor_gt 0.1059
_refine_ls_wR_factor_ref 0.1148
_reflns_number_gt 2399
_reflns_number_total 3245
_reflns_threshold_expression >2sigma(I)
_cod_data_source_file cm5b01711_si_002.cif
_cod_data_source_block SUMOF-7I_backto298K_CCDC_1052125
_cod_depositor_comments
;
The following automatic conversions were performed:

data item '_symmetry_cell_setting' value 'Trigonal' was changed to
'trigonal' in accordance with the
/home/saulius/struct/COD-crude-data/automatic-downloads/DataCite-retrospective/ACS/depositions/lib/dictionaries/cif_core.dic
dictionary named 'cif_core.dic' version 2.4.2 last updated on
2011-04-26.

Automatic conversion script
Id: cif_fix_values 6909 2019-04-08 15:41:33Z antanas 
;
_cod_original_sg_symbol_H-M 'R 3 2'
_cod_database_code 4003167

loop_
_symmetry_equiv_pos_as_xyz
'x, y, z'
'-y, x-y, z'
'-x+y, -x, z'
'y, x, -z'
'x-y, -y, -z'
'-x, -x+y, -z'
'x+2/3, y+1/3, z+1/3'
'-y+2/3, x-y+1/3, z+1/3'
'-x+y+2/3, -x+1/3, z+1/3'
'y+2/3, x+1/3, -z+1/3'
'x-y+2/3, -y+1/3, -z+1/3'
'-x+2/3, -x+y+1/3, -z+1/3'
'x+1/3, y+2/3, z+2/3'
'-y+1/3, x-y+2/3, z+2/3'
'-x+y+1/3, -x+2/3, z+2/3'
'y+1/3, x+2/3, -z+2/3'
'x-y+1/3, -y+2/3, -z+2/3'
'-x+1/3, -x+y+2/3, -z+2/3'

loop_
_atom_site_label
_atom_site_type_symbol
_atom_site_fract_x
_atom_site_fract_y
_atom_site_fract_z
_atom_site_U_iso_or_equiv
_atom_site_adp_type
_atom_site_occupancy
_atom_site_symmetry_multiplicity
_atom_site_calc_flag
_atom_site_refinement_flags
La1 La 0.6667 0.01807(3) 0.3333 0.02219(16) Uani 1 2 d S
O1 O 0.7286(3) -0.0356(3) 0.3911(4) 0.0329(14) Uani 1 1 d .
O2 O 0.6178(3) 0.0196(3) 0.1636(4) 0.0326(14) Uani 1 1 d .
O3 O 0.5653(3) -0.0114(3) 0.4177(5) 0.053(2) Uani 1 1 d .
O4 O 0.6667 0.1231(4) 0.3333 0.102(5) Uani 1 2 d S
N1 N 0.3333 -0.0245(4) 0.1667 0.027(2) Uani 1 2 d S
C1 C 0.3916(2) -0.0232(2) 0.1538(4) 0.0232(19) Uani 1 1 d G
C2 C 0.4479(3) 0.0276(2) 0.1917(4) 0.038(2) Uani 1 1 d G
H2 H 0.4473 0.0615 0.2243 0.045 Uiso 1 1 calc R
C3 C 0.5051(2) 0.0277(2) 0.1808(4) 0.038(2) Uani 1 1 d G
H3 H 0.5428 0.0617 0.2062 0.045 Uiso 1 1 calc R
C4 C 0.50610(18) -0.0230(2) 0.1321(4) 0.025(2) Uani 1 1 d G
C5 C 0.4498(2) -0.0738(2) 0.0942(4) 0.028(2) Uani 1 1 d G
H5 H 0.4504 -0.1077 0.0616 0.034 Uiso 1 1 calc R
C6 C 0.39253(19) -0.0739(2) 0.1051(4) 0.027(2) Uani 1 1 d G
H6 H 0.3549 -0.1079 0.0797 0.033 Uiso 1 1 calc R
C7 C 0.5669(4) -0.0253(5) 0.1200(6) 0.031(2) Uani 1 1 d .
C8 C 0.3333 0.0342(5) 0.1667 0.033(3) Uani 1 2 d SD
C9 C 0.3660(4) 0.0813(4) 0.0907(6) 0.034(2) Uani 1 1 d D
H9 H 0.3890 0.0742 0.0403 0.040 Uiso 1 1 calc R
C10 C 0.4708(4) 0.0312(4) 0.5772(6) 0.035(2) Uani 1 1 d D
H10 H 0.4998 0.0513 0.6302 0.042 Uiso 1 1 calc R
C11 C 0.4847(5) 0.0000 0.5000 0.026(3) Uani 1 2 d SD
C12 C 0.5463(5) 0.0000 0.5000 0.037(3) Uani 1 2 d S

loop_
_atom_site_aniso_label
_atom_site_aniso_U_11
_atom_site_aniso_U_22
_atom_site_aniso_U_33
_atom_site_aniso_U_23
_atom_site_aniso_U_13
_atom_site_aniso_U_12
La1 0.0185(4) 0.0190(3) 0.0289(3) 0.00007(18) 0.0001(4) 0.00925(19)
O1 0.031(4) 0.033(4) 0.037(3) 0.015(3) 0.011(3) 0.018(3)
O2 0.029(4) 0.027(4) 0.039(4) -0.004(3) -0.009(3) 0.012(3)
O3 0.040(4) 0.083(6) 0.054(5) 0.018(4) 0.015(4) 0.045(4)
O4 0.099(11) 0.048(5) 0.175(14) -0.029(5) -0.057(9) 0.049(5)
N1 0.031(6) 0.020(4) 0.034(6) -0.001(2) -0.001(5) 0.015(3)
C1 0.017(4) 0.028(5) 0.030(5) 0.004(4) 0.010(4) 0.016(4)
C2 0.024(5) 0.019(5) 0.059(7) -0.011(4) 0.003(5) 0.003(4)
C3 0.025(5) 0.022(5) 0.056(7) 0.001(5) -0.010(5) 0.004(4)
C4 0.012(4) 0.025(5) 0.033(5) 0.005(4) 0.007(4) 0.005(4)
C5 0.017(4) 0.015(4) 0.050(6) -0.009(4) -0.006(4) 0.005(4)
C6 0.032(5) 0.018(5) 0.043(6) 0.002(4) -0.006(4) 0.021(4)
C7 0.018(4) 0.051(7) 0.032(5) 0.009(5) 0.005(4) 0.024(5)
C8 0.023(7) 0.025(5) 0.051(9) 0.008(3) 0.016(6) 0.012(4)
C9 0.045(6) 0.033(5) 0.031(5) -0.002(4) 0.004(4) 0.025(5)
C10 0.013(5) 0.047(6) 0.031(5) -0.014(4) -0.007(4) 0.003(4)
C11 0.028(5) 0.025(7) 0.023(7) -0.003(5) -0.002(3) 0.012(3)
C12 0.027(5) 0.046(9) 0.044(9) 0.008(7) 0.004(4) 0.023(4)

loop_
_atom_type_symbol
_atom_type_description
_atom_type_scat_dispersion_real
_atom_type_scat_dispersion_imag
_atom_type_scat_source
C C 0.0033 0.0016 'International Tables Vol C Tables 4.2.6.8 and 6.1.1.4'
H H 0.0000 0.0000 'International Tables Vol C Tables 4.2.6.8 and 6.1.1.4'
N N 0.0061 0.0033 'International Tables Vol C Tables 4.2.6.8 and 6.1.1.4'
O O 0.0106 0.0060 'International Tables Vol C Tables 4.2.6.8 and 6.1.1.4'
La La -0.2871 2.4523 'International Tables Vol C Tables 4.2.6.8 and 6.1.1.4'

loop_
_geom_angle_atom_site_label_1
_geom_angle_atom_site_label_2
_geom_angle_atom_site_label_3
_geom_angle
_geom_angle_site_symmetry_1
_geom_angle_site_symmetry_3
O3 La1 O3 155.8(3) . 18_655
O3 La1 O2 84.6(2) . 18_655
O3 La1 O2 89.4(2) 18_655 18_655
O3 La1 O2 89.4(2) . .
O3 La1 O2 84.6(2) 18_655 .
O2 La1 O2 151.1(2) 18_655 .
O3 La1 O1 118.70(19) . .
O3 La1 O1 81.9(2) 18_655 .
O2 La1 O1 74.54(18) 18_655 .
O2 La1 O1 132.05(17) . .
O3 La1 O1 81.9(2) . 18_655
O3 La1 O1 118.70(19) 18_655 18_655
O2 La1 O1 132.04(17) 18_655 18_655
O2 La1 O1 74.54(18) . 18_655
O1 La1 O1 72.4(3) . 18_655
O3 La1 O4 77.88(16) . .
O3 La1 O4 77.88(16) 18_655 .
O2 La1 O4 75.53(12) 18_655 .
O2 La1 O4 75.53(12) . .
O1 La1 O4 143.79(16) . .
O1 La1 O4 143.79(16) 18_655 .
O3 La1 O2 126.6(2) . 10_545
O3 La1 O2 71.11(19) 18_655 10_545
O2 La1 O2 139.41(10) 18_655 10_545
O2 La1 O2 64.24(18) . 10_545
O1 La1 O2 67.84(16) . 10_545
O1 La1 O2 47.78(17) 18_655 10_545
O4 La1 O2 130.54(11) . 10_545
O3 La1 O2 71.11(19) . 8_545
O3 La1 O2 126.6(2) 18_655 8_545
O2 La1 O2 64.24(18) 18_655 8_545
O2 La1 O2 139.42(10) . 8_545
O1 La1 O2 47.79(17) . 8_545
O1 La1 O2 67.84(16) 18_655 8_545
O4 La1 O2 130.54(11) . 8_545
O2 La1 O2 98.9(2) 10_545 8_545
O3 La1 C7 104.8(3) . 10_545
O3 La1 C7 95.5(2) 18_655 10_545
O2 La1 C7 137.19(19) 18_655 10_545
O2 La1 C7 71.7(2) . 10_545
O1 La1 C7 64.2(2) . 10_545
O1 La1 C7 23.2(2) 18_655 10_545
O4 La1 C7 147.03(16) . 10_545
O2 La1 C7 25.2(2) 10_545 10_545
O2 La1 C7 79.28(19) 8_545 10_545
O3 La1 C7 95.5(2) . 8_545
O3 La1 C7 104.8(3) 18_655 8_545
O2 La1 C7 71.7(2) 18_655 8_545
O2 La1 C7 137.19(19) . 8_545
O1 La1 C7 23.2(2) . 8_545
O1 La1 C7 64.2(2) 18_655 8_545
O4 La1 C7 147.03(16) . 8_545
O2 La1 C7 79.28(19) 10_545 8_545
O2 La1 C7 25.2(2) 8_545 8_545
C7 La1 C7 65.9(3) 10_545 8_545
C7 O1 La1 101.8(5) 8_545 .
C7 O2 La1 128.9(5) . .
C7 O2 La1 85.1(5) . 15_654
La1 O2 La1 110.10(19) . 15_654
C12 O3 La1 138.3(7) . .
C1 N1 C1 122.8(8) 12 .
C1 N1 C8 118.6(4) 12 .
C1 N1 C8 118.6(4) . .
C2 C1 C6 120.0 . .
C2 C1 N1 120.4(4) . .
C6 C1 N1 119.5(4) . .
C3 C2 C1 120.0 . .
C2 C3 C4 120.0 . .
C5 C4 C3 120.0 . .
C5 C4 C7 118.2(5) . .
C3 C4 C7 121.8(5) . .
C6 C5 C4 120.0 . .
C5 C6 C1 120.0 . .
O1 C7 O2 122.0(7) 15_654 .
O1 C7 C4 119.6(7) 15_654 .
O2 C7 C4 117.3(7) . .
O1 C7 La1 55.0(4) 15_654 15_654
O2 C7 La1 69.7(4) . 15_654
C4 C7 La1 151.9(5) . 15_654
C9 C8 C9 116.5(11) . 12
C9 C8 N1 121.8(6) . .
C9 C8 N1 121.8(6) 12 .
C10 C9 C8 121.6(9) 16_545 .
C9 C10 C11 121.0(8) 16_545 .
C10 C11 C10 118.4(11) 5_556 .
C10 C11 C12 120.8(5) 5_556 .
C10 C11 C12 120.8(5) . .
O3 C12 O3 123.0(12) 5_556 .
O3 C12 C11 118.5(6) 5_556 .
O3 C12 C11 118.5(6) . .

loop_
_geom_bond_atom_site_label_1
_geom_bond_atom_site_label_2
_geom_bond_distance
_geom_bond_site_symmetry_2
La1 O3 2.443(6) .
La1 O3 2.443(6) 18_655
La1 O2 2.513(5) 18_655
La1 O2 2.513(5) .
La1 O1 2.536(5) .
La1 O1 2.536(5) 18_655
La1 O4 2.538(11) .
La1 O2 2.853(5) 10_545
La1 O2 2.853(5) 8_545
La1 C7 3.030(8) 10_545
La1 C7 3.030(8) 8_545
O1 C7 1.221(10) 8_545
O2 C7 1.296(10) .
O2 La1 2.853(5) 15_654
O3 C12 1.249(8) .
N1 C1 1.402(5) 12
N1 C1 1.402(5) .
N1 C8 1.420(14) .
C1 C2 1.3900 .
C1 C6 1.3900 .
C2 C3 1.3900 .
C3 C4 1.3900 .
C4 C5 1.3900 .
C4 C7 1.507(8) .
C5 C6 1.3900 .
C7 O1 1.221(10) 15_654
C7 La1 3.031(8) 15_654
C8 C9 1.414(9) .
C8 C9 1.414(9) 12
C9 C10 1.374(9) 16_545
C10 C9 1.374(9) 16_545
C10 C11 1.395(9) .
C11 C10 1.395(9) 5_556
C11 C12 1.489(16) .
C12 O3 1.249(8) 5_556

loop_
_platon_squeeze_void_nr
_platon_squeeze_void_average_x
_platon_squeeze_void_average_y
_platon_squeeze_void_average_z
_platon_squeeze_void_volume
_platon_squeeze_void_count_electrons
_platon_squeeze_void_content
1 0.000 0.000 -0.011 975 226 ' '
2 0.333 0.667 -0.026 968 225 ' '
3 0.667 0.333 -0.012 968 225 ' '
